data_2219145
loop_
_publ_author_name
'Choi, Hong Dae'
'Seo, Pil Ja'
'Son, Byeng Wha'
'Lee, Uk'

_publ_section_title
;
 2,5,7-Trimethyl-3-phenylsulfinyl-1-benzofuran
;
_journal_coeditor_code RN2045
_journal_issue 8
_journal_name_full 'Acta Crystallographica Section E'
_journal_page_first o1395
_journal_paper_doi 10.1107/S1600536808019302
_journal_volume 64
_journal_year 2008
_chemical_formula_iupac 'C17 H16 O2 S'
_chemical_formula_moiety 'C17 H16 O2 S'
_chemical_formula_sum 'C17 H16 O2 S'
_chemical_formula_weight 284.36
_chemical_name_systematic
;
2,5,7-Trimethyl-3-phenylsulfinyl-1-benzofuran
;
_space_group_IT_number 14
_symmetry_cell_setting monoclinic
_symmetry_space_group_name_Hall '-P 2ybc'
_symmetry_space_group_name_H-M 'P 1 21/c 1'
_atom_sites_solution_hydrogens geom
_atom_sites_solution_primary direct
_atom_sites_solution_secondary difmap
_cell_angle_alpha 90.00
_cell_angle_beta 93.024(2)
_cell_angle_gamma 90.00
_cell_formula_units_Z 4
_cell_length_a 18.393(2)
_cell_length_b 6.1515(6)
_cell_length_c 13.0540(10)
_cell_measurement_reflns_used 1802
_cell_measurement_temperature 298(2)
_cell_measurement_theta_max 24.34
_cell_measurement_theta_min 3.13
_cell_volume 1474.9(2)
_computing_cell_refinement 'SAINT (Bruker, 2001)'
_computing_data_collection 'SMART (Bruker, 2001)'
_computing_data_reduction 'SAINT (Bruker, 2001)'
_computing_molecular_graphics 'ORTEP-3 (Farrugia, 1997) and DIAMOND (Brandenburg, 1998)'
_computing_publication_material 'SHELXL97 (Sheldrick, 2008)'
_computing_structure_refinement 'SHELXL97 (Sheldrick, 2008)'
_computing_structure_solution 'SHELXS97 (Sheldrick, 2008)'
_diffrn_ambient_temperature 298(2)
_diffrn_detector_area_resol_mean 10.0
_diffrn_measured_fraction_theta_full 0.997
_diffrn_measured_fraction_theta_max 0.997
_diffrn_measurement_device_type 'Bruker SMART CCD'
_diffrn_measurement_method '\f and \w'
_diffrn_radiation_monochromator graphite
_diffrn_radiation_source 'fine-focus sealed tube'
_diffrn_radiation_type MoK\a
_diffrn_radiation_wavelength 0.71073
_diffrn_reflns_av_R_equivalents 0.0658
_diffrn_reflns_av_sigmaI/netI 0.0808
_diffrn_reflns_limit_h_max 23
_diffrn_reflns_limit_h_min -18
_diffrn_reflns_limit_k_max 7
_diffrn_reflns_limit_k_min -6
_diffrn_reflns_limit_l_max 13
_diffrn_reflns_limit_l_min -16
_diffrn_reflns_number 8615
_diffrn_reflns_theta_full 26.99
_diffrn_reflns_theta_max 26.99
_diffrn_reflns_theta_min 1.11
_diffrn_standards_number 0
_exptl_absorpt_coefficient_mu 0.218
_exptl_absorpt_correction_type none
_exptl_crystal_colour colorless
_exptl_crystal_density_diffrn 1.281
_exptl_crystal_density_method 'not measured'
_exptl_crystal_description block
_exptl_crystal_F_000 600
_exptl_crystal_size_max 0.20
_exptl_crystal_size_mid 0.10
_exptl_crystal_size_min 0.10
_refine_diff_density_max 0.169
_refine_diff_density_min -0.199
_refine_ls_extinction_method none
_refine_ls_goodness_of_fit_ref 1.006
_refine_ls_hydrogen_treatment constr
_refine_ls_matrix_type full
_refine_ls_number_parameters 184
_refine_ls_number_reflns 3215
_refine_ls_number_restraints 0
_refine_ls_restrained_S_all 1.006
_refine_ls_R_factor_all 0.1250
_refine_ls_R_factor_gt 0.0540
_refine_ls_shift/su_max 0.000
_refine_ls_shift/su_mean 0.000
_refine_ls_structure_factor_coef Fsqd
_refine_ls_weighting_details 'calc w=1/[\s^2^(Fo^2^)+(0.0668P)^2^+0.2115P] where P=(Fo^2^+2Fc^2^)/3'
_refine_ls_weighting_scheme calc
_refine_ls_wR_factor_gt 0.1258
_refine_ls_wR_factor_ref 0.1629
_reflns_number_gt 1611
_reflns_number_total 3215
_reflns_threshold_expression I>2\s(I)
_cod_data_source_file rn2045.cif
_cod_data_source_block I
_cod_depositor_comments
;
The following automatic conversions were performed:
'_symmetry_cell_setting' value 'Monoclinic' changed to 'monoclinic'
according to '/home/saulius/struct/CIF-dictionaries/cif_core.dic'
dictionary named 'cif_core.dic' version 2.4.1 from 2010-06-29.

Automatic conversion script
Id: cif_fix_enum 1527 2010-12-29 10:47:43Z saulius 

The following automatic conversions were performed:

'_symmetry_cell_setting' value 'Monoclinic' changed to 'monoclinic'
according to /home/saulius/struct/CIF-dictionaries/cif_core.dic
dictionary named 'cif_core.dic' version 2.4.1 from 2010-06-29.

Automatic conversion script
Id: cif_fix_values 1715 2011-07-08 13:25:40Z adriana 
;
_cod_original_sg_symbol_Hall -P_2ybc
_cod_original_sg_symbol_H-M 'P 21/c'
_cod_database_code 2219145
_cod_database_fobs_code 2219145

loop_
_symmetry_equiv_pos_as_xyz
'x, y, z'
'-x, y+1/2, -z+1/2'
'-x, -y, -z'
'x, -y-1/2, z-1/2'

loop_
_atom_site_type_symbol
_atom_site_label
_atom_site_fract_x
_atom_site_fract_y
_atom_site_fract_z
_atom_site_U_iso_or_equiv
_atom_site_adp_type
_atom_site_calc_flag
_atom_site_refinement_flags
_atom_site_occupancy
S S 0.33491(5) 0.75793(15) 0.41600(7) 0.0730(3) Uani d . 1
O O1 0.12972(11) 0.7187(3) 0.31945(14) 0.0536(5) Uani d . 1
O O2 0.34960(15) 0.7328(5) 0.52790(19) 0.1133(11) Uani d . 1
C C1 0.24341(15) 0.6884(5) 0.3874(2) 0.0481(7) Uani d . 1
C C2 0.20160(15) 0.5094(4) 0.42636(19) 0.0438(7) Uani d . 1
C C3 0.21511(17) 0.3364(5) 0.4936(2) 0.0517(7) Uani d . 1
H H3 0.2611 0.3158 0.5251 0.062 Uiso calc R 1
C C4 0.15868(19) 0.1960(5) 0.5125(2) 0.0577(8) Uani d . 1
C C5 0.09051(19) 0.2308(5) 0.4641(2) 0.0653(9) Uani d . 1
H H5 0.0534 0.1338 0.4775 0.078 Uiso calc R 1
C C6 0.07447(16) 0.4016(5) 0.3972(2) 0.0571(8) Uani d . 1
C C7 0.13246(15) 0.5374(4) 0.38166(19) 0.0450(7) Uani d . 1
C C8 0.19788(17) 0.8067(5) 0.3253(2) 0.0517(7) Uani d . 1
C C9 0.37498(15) 0.5292(5) 0.3559(2) 0.0552(8) Uani d . 1
C C10 0.36512(17) 0.5067(6) 0.2517(3) 0.0727(10) Uani d . 1
H H10 0.3375 0.6073 0.2134 0.087 Uiso calc R 1
C C11 0.3964(2) 0.3347(9) 0.2050(3) 0.0974(14) Uani d . 1
H H11 0.3891 0.3161 0.1345 0.117 Uiso calc R 1
C C12 0.4385(2) 0.1893(8) 0.2609(5) 0.1024(14) Uani d . 1
H H12 0.4588 0.0715 0.2281 0.123 Uiso calc R 1
C C13 0.4510(2) 0.2152(7) 0.3637(4) 0.0973(14) Uani d . 1
H H13 0.4807 0.1179 0.4009 0.117 Uiso calc R 1
C C14 0.41888(19) 0.3882(7) 0.4128(3) 0.0779(11) Uani d . 1
H H14 0.4270 0.4084 0.4831 0.094 Uiso calc R 1
C C15 0.1696(2) 0.0106(6) 0.5874(3) 0.0864(11) Uani d . 1
H H15A 0.2207 -0.0077 0.6043 0.130 Uiso calc R 1
H H15B 0.1503 -0.1207 0.5569 0.130 Uiso calc R 1
H H15C 0.1449 0.0422 0.6486 0.130 Uiso calc R 1
C C16 0.00061(18) 0.4398(7) 0.3461(3) 0.0873(12) Uani d . 1
H H16A -0.0161 0.5825 0.3631 0.131 Uiso calc R 1
H H16B -0.0329 0.3332 0.3695 0.131 Uiso calc R 1
H H16C 0.0035 0.4280 0.2731 0.131 Uiso calc R 1
C C17 0.2083(2) 1.0024(5) 0.2620(2) 0.0760(10) Uani d . 1
H H17A 0.2548 1.0662 0.2803 0.114 Uiso calc R 1
H H17B 0.1704 1.1056 0.2737 0.114 Uiso calc R 1
H H17C 0.2063 0.9624 0.1908 0.114 Uiso calc R 1

loop_
_atom_site_aniso_label
_atom_site_aniso_U_11
_atom_site_aniso_U_22
_atom_site_aniso_U_33
_atom_site_aniso_U_12
_atom_site_aniso_U_13
_atom_site_aniso_U_23
S 0.0663(6) 0.0763(7) 0.0762(6) -0.0265(5) 0.0011(4) -0.0218(5)
O1 0.0570(13) 0.0537(13) 0.0496(12) 0.0046(10) -0.0005(9) -0.0029(10)
O2 0.0903(18) 0.178(3) 0.0700(17) -0.0144(18) -0.0154(14) -0.0556(17)
C1 0.0577(18) 0.0457(17) 0.0409(16) -0.0104(14) 0.0017(13) -0.0058(12)
C2 0.0541(17) 0.0419(16) 0.0356(14) -0.0058(13) 0.0054(12) -0.0090(12)
C3 0.067(2) 0.0490(17) 0.0387(16) 0.0014(15) 0.0030(14) -0.0008(13)
C4 0.082(2) 0.0468(19) 0.0457(18) -0.0085(16) 0.0177(16) -0.0021(13)
C5 0.073(2) 0.061(2) 0.064(2) -0.0234(18) 0.0229(17) -0.0057(17)
C6 0.0527(19) 0.064(2) 0.0554(19) -0.0108(16) 0.0085(15) -0.0140(16)
C7 0.0528(18) 0.0443(17) 0.0379(15) -0.0011(14) 0.0025(13) -0.0060(13)
C8 0.069(2) 0.0433(18) 0.0434(16) -0.0031(15) 0.0072(14) -0.0056(13)
C9 0.0415(17) 0.072(2) 0.0522(18) -0.0146(15) 0.0024(14) 0.0029(16)
C10 0.051(2) 0.108(3) 0.058(2) 0.0070(19) -0.0011(16) -0.012(2)
C11 0.061(2) 0.144(4) 0.088(3) 0.006(3) 0.006(2) -0.033(3)
C12 0.082(3) 0.096(3) 0.132(4) -0.004(3) 0.038(3) -0.022(3)
C13 0.074(3) 0.089(3) 0.131(4) 0.008(2) 0.023(3) 0.033(3)
C14 0.067(2) 0.100(3) 0.067(2) -0.013(2) 0.0089(19) 0.018(2)
C15 0.132(3) 0.063(2) 0.066(2) -0.006(2) 0.026(2) 0.0133(18)
C16 0.054(2) 0.107(3) 0.100(3) -0.014(2) 0.001(2) -0.017(2)
C17 0.112(3) 0.052(2) 0.065(2) -0.0031(19) 0.015(2) 0.0073(16)

loop_
_atom_type_symbol
_atom_type_description
_atom_type_scat_dispersion_real
_atom_type_scat_dispersion_imag
_atom_type_scat_source
C C 0.0033 0.0016 'International Tables Vol C Tables 4.2.6.8 and 6.1.1.4'
H H 0.0000 0.0000 'International Tables Vol C Tables 4.2.6.8 and 6.1.1.4'
O O 0.0106 0.0060 'International Tables Vol C Tables 4.2.6.8 and 6.1.1.4'
S S 0.1246 0.1234 'International Tables Vol C Tables 4.2.6.8 and 6.1.1.4'

loop_
_geom_angle_atom_site_label_1
_geom_angle_atom_site_label_2
_geom_angle_atom_site_label_3
_geom_angle
O2 S C1 107.90(15)
O2 S C9 107.03(16)
C1 S C9 97.32(13)
C8 O1 C7 106.4(2)
C8 C1 C2 107.3(2)
C8 C1 S 123.7(2)
C2 C1 S 129.0(2)
C7 C2 C3 119.4(3)
C7 C2 C1 104.5(2)
C3 C2 C1 136.1(3)
C4 C3 C2 118.6(3)
C4 C3 H3 120.7
C2 C3 H3 120.7
C3 C4 C5 119.4(3)
C3 C4 C15 120.8(3)
C5 C4 C15 119.8(3)
C6 C5 C4 124.0(3)
C6 C5 H5 118.0
C4 C5 H5 118.0
C7 C6 C5 114.3(3)
C7 C6 C16 122.0(3)
C5 C6 C16 123.7(3)
C6 C7 O1 124.9(3)
C6 C7 C2 124.4(3)
O1 C7 C2 110.7(2)
C1 C8 O1 111.1(2)
C1 C8 C17 132.9(3)
O1 C8 C17 115.9(3)
C10 C9 C14 121.1(3)
C10 C9 S 118.6(3)
C14 C9 S 120.2(3)
C11 C10 C9 119.1(4)
C11 C10 H10 120.5
C9 C10 H10 120.5
C10 C11 C12 120.6(4)
C10 C11 H11 119.7
C12 C11 H11 119.7
C13 C12 C11 120.8(4)
C13 C12 H12 119.6
C11 C12 H12 119.6
C12 C13 C14 119.4(4)
C12 C13 H13 120.3
C14 C13 H13 120.3
C9 C14 C13 119.0(4)
C9 C14 H14 120.5
C13 C14 H14 120.5
C4 C15 H15A 109.5
C4 C15 H15B 109.5
H15A C15 H15B 109.5
C4 C15 H15C 109.5
H15A C15 H15C 109.5
H15B C15 H15C 109.5
C6 C16 H16A 109.5
C6 C16 H16B 109.5
H16A C16 H16B 109.5
C6 C16 H16C 109.5
H16A C16 H16C 109.5
H16B C16 H16C 109.5
C8 C17 H17A 109.5
C8 C17 H17B 109.5
H17A C17 H17B 109.5
C8 C17 H17C 109.5
H17A C17 H17C 109.5
H17B C17 H17C 109.5

loop_
_geom_bond_atom_site_label_1
_geom_bond_atom_site_label_2
_geom_bond_distance
S O2 1.480(3)
S C1 1.757(3)
S C9 1.789(3)
O1 C8 1.364(3)
O1 C7 1.379(3)
C1 C8 1.347(4)
C1 C2 1.450(4)
C2 C7 1.382(4)
C2 C3 1.393(4)
C3 C4 1.383(4)
C3 H3 0.9300
C4 C5 1.390(5)
C4 C15 1.509(4)
C5 C6 1.388(4)
C5 H5 0.9300
C6 C7 1.378(4)
C6 C16 1.500(4)
C8 C17 1.479(4)
C9 C10 1.369(4)
C9 C14 1.376(4)
C10 C11 1.364(5)
C10 H10 0.9300
C11 C12 1.368(6)
C11 H11 0.9300
C12 C13 1.360(6)
C12 H12 0.9300
C13 C14 1.390(6)
C13 H13 0.9300
C14 H14 0.9300
C15 H15A 0.9600
C15 H15B 0.9600
C15 H15C 0.9600
C16 H16A 0.9600
C16 H16B 0.9600
C16 H16C 0.9600
C17 H17A 0.9600
C17 H17B 0.9600
C17 H17C 0.9600

loop_
_geom_torsion_atom_site_label_1
_geom_torsion_atom_site_label_2
_geom_torsion_atom_site_label_3
_geom_torsion_atom_site_label_4
_geom_torsion
O2 S C1 C8 134.5(3)
C9 S C1 C8 -114.9(3)
O2 S C1 C2 -42.3(3)
C9 S C1 C2 68.3(3)
C8 C1 C2 C7 0.5(3)
S C1 C2 C7 177.7(2)
C8 C1 C2 C3 -178.3(3)
S C1 C2 C3 -1.1(5)
C7 C2 C3 C4 0.8(4)
C1 C2 C3 C4 179.4(3)
C2 C3 C4 C5 0.1(4)
C2 C3 C4 C15 -177.9(3)
C3 C4 C5 C6 -0.5(5)
C15 C4 C5 C6 177.5(3)
C4 C5 C6 C7 0.0(4)
C4 C5 C6 C16 -179.3(3)
C5 C6 C7 O1 -179.3(2)
C16 C6 C7 O1 0.0(4)
C5 C6 C7 C2 0.9(4)
C16 C6 C7 C2 -179.8(3)
C8 O1 C7 C6 180.0(3)
C8 O1 C7 C2 -0.2(3)
C3 C2 C7 C6 -1.3(4)
C1 C2 C7 C6 179.7(3)
C3 C2 C7 O1 178.9(2)
C1 C2 C7 O1 -0.1(3)
C2 C1 C8 O1 -0.6(3)
S C1 C8 O1 -178.05(18)
C2 C1 C8 C17 -178.2(3)
S C1 C8 C17 4.4(5)
C7 O1 C8 C1 0.6(3)
C7 O1 C8 C17 178.6(2)
O2 S C9 C10 176.0(2)
C1 S C9 C10 64.7(3)
O2 S C9 C14 -8.4(3)
C1 S C9 C14 -119.7(3)
C14 C9 C10 C11 3.5(5)
S C9 C10 C11 179.0(3)
C9 C10 C11 C12 -1.5(6)
C10 C11 C12 C13 -1.1(7)
C11 C12 C13 C14 1.8(6)
C10 C9 C14 C13 -2.8(5)
S C9 C14 C13 -178.2(3)
C12 C13 C14 C9 0.2(6)
